data_7227856
loop_
_publ_author_name
'Robin, Julien'
'Audebrand, Nathalie'
'Poriel, Cyril'
'Canivet, Jer\^ome'
'Calvez, Guillaume'
'Roisnel, Thierry'
'Dorcet, Vincent'
'Roussel, Pascal'

_publ_section_title
;
 A series of chiral metal--organic frameworks based on fluorene di- and
 tetra-carboxylates: syntheses, crystal structures and luminescence
 properties
;
_journal_issue 15
_journal_name_full CrystEngComm
_journal_page_first 2042
_journal_paper_doi 10.1039/C7CE00108H
_journal_volume 19
_journal_year 2017
_chemical_absolute_configuration syn
_chemical_formula_sum 'C81 H68 Cu4 N O20'
_chemical_formula_weight 1629.52
_space_group_crystal_system orthorhombic
_space_group_IT_number 19
_space_group_name_Hall 'P 2ac 2ab'
_space_group_name_H-M_alt 'P 21 21 21'
_symmetry_space_group_name_Hall 'P 2ac 2ab'
_symmetry_space_group_name_H-M 'P 21 21 21'
_atom_sites_solution_hydrogens geom
_audit_creation_method SHELXL-2014/7
_audit_update_record
;
2016-11-28 deposited with the CCDC.
2017-03-15 downloaded from the CCDC.
;
_cell_angle_alpha 90
_cell_angle_beta 90
_cell_angle_gamma 90
_cell_formula_units_Z 4
_cell_length_a 18.4059(7)
_cell_length_b 18.7645(9)
_cell_length_c 34.5211(14)
_cell_measurement_reflns_used 9798
_cell_measurement_temperature 150(2)
_cell_measurement_theta_max 27.04
_cell_measurement_theta_min 2.29
_cell_volume 11922.8(9)
_computing_structure_refinement 'SHELXL-2014/7 (Sheldrick, 2014)'
_diffrn_ambient_temperature 150(2)
_diffrn_measured_fraction_theta_full 0.994
_diffrn_measured_fraction_theta_max 0.989
_diffrn_measurement_device_type 'APEXII, Bruker-AXS'
_diffrn_measurement_method 'CCD rotation images, thin slices'
_diffrn_radiation_monochromator graphite
_diffrn_radiation_type MoK\a
_diffrn_radiation_wavelength 0.71073
_diffrn_reflns_av_R_equivalents 0.0540
_diffrn_reflns_av_unetI/netI 0.0881
_diffrn_reflns_Laue_measured_fraction_full 0.994
_diffrn_reflns_Laue_measured_fraction_max 0.989
_diffrn_reflns_limit_h_max 16
_diffrn_reflns_limit_h_min -23
_diffrn_reflns_limit_k_max 24
_diffrn_reflns_limit_k_min -13
_diffrn_reflns_limit_l_max 44
_diffrn_reflns_limit_l_min -42
_diffrn_reflns_number 59906
_diffrn_reflns_point_group_measured_fraction_full 0.996
_diffrn_reflns_point_group_measured_fraction_max 0.991
_diffrn_reflns_theta_full 25.242
_diffrn_reflns_theta_max 27.505
_diffrn_reflns_theta_min 1.235
_diffrn_source 'fine-focus sealed tube'
_exptl_absorpt_coefficient_mu 0.750
_exptl_absorpt_correction_T_max 0.7456
_exptl_absorpt_correction_T_min 0.6797
_exptl_absorpt_correction_type multi-scan
_exptl_absorpt_process_details
;
 [Sheldrick, G.M. (2002). SADABS Bruker AXS Inc., Madison, Wisconsin, USA]
;
_exptl_crystal_colour green
_exptl_crystal_density_diffrn 0.908
_exptl_crystal_description prism
_exptl_crystal_F_000 3348
_exptl_crystal_size_max 0.150
_exptl_crystal_size_mid 0.110
_exptl_crystal_size_min 0.060
_refine_diff_density_max 1.003
_refine_diff_density_min -2.420
_refine_diff_density_rms 0.166
_refine_ls_abs_structure_details
;
 Refined as an inversion twin.
;
_refine_ls_abs_structure_Flack 0.45(3)
_refine_ls_extinction_method none
_refine_ls_goodness_of_fit_ref 1.045
_refine_ls_hydrogen_treatment constr
_refine_ls_matrix_type full
_refine_ls_number_parameters 713
_refine_ls_number_reflns 26213
_refine_ls_number_restraints 29
_refine_ls_restrained_S_all 1.049
_refine_ls_R_factor_all 0.1036
_refine_ls_R_factor_gt 0.0767
_refine_ls_shift/su_max 0.007
_refine_ls_shift/su_mean 0.000
_refine_ls_structure_factor_coef Fsqd
_refine_ls_weighting_details 'w=1/[\s^2^(Fo^2^)+(0.1513P)^2^] where P=(Fo^2^+2Fc^2^)/3'
_refine_ls_weighting_scheme calc
_refine_ls_wR_factor_gt 0.2268
_refine_ls_wR_factor_ref 0.2458
_reflns_Friedel_coverage 0.861
_reflns_Friedel_fraction_full 0.998
_reflns_Friedel_fraction_max 0.993
_reflns_number_gt 17308
_reflns_number_total 26213
_reflns_threshold_expression 'I > 2\s(I)'
_cod_data_source_file c7ce00108h2.cif
_cod_data_source_block shelx
_cod_depositor_comments 'Adding full bibliography for 7227853--7227856.cif.'
_cod_database_code 7227856
_shelx_shelxl_version_number 2014/7
_shelx_space_group_comment
;
The symmetry employed for this shelxl refinement is uniquely defined
by the following loop, which should always be used as a source of
symmetry information in preference to the above space-group names.
They are only intended as comments.
;
_shelx_estimated_absorpt_t_min 0.896
_shelx_estimated_absorpt_t_max 0.956

loop_
_space_group_symop_operation_xyz
'x, y, z'
'-x+1/2, -y, z+1/2'
'x+1/2, -y+1/2, -z'
'-x, y+1/2, -z+1/2'

loop_
_atom_site_label
_atom_site_type_symbol
_atom_site_fract_x
_atom_site_fract_y
_atom_site_fract_z
_atom_site_U_iso_or_equiv
_atom_site_adp_type
_atom_site_occupancy
_atom_site_site_symmetry_order
_atom_site_calc_flag
_atom_site_refinement_flags_posn
_atom_site_refinement_flags_adp
Cu1 Cu 0.88221(6) 0.27105(6) -0.03137(3) 0.0135(3) Uani 1 1 d . .
Cu2 Cu 0.61843(6) 0.22853(6) 0.53168(3) 0.0142(3) Uani 1 1 d . .
Cu3 Cu 0.54518(6) 0.28958(6) 0.47455(3) 0.0139(3) Uani 1 1 d . .
Cu4 Cu 0.95555(6) 0.21061(6) 0.02575(3) 0.0145(3) Uani 1 1 d . .
O1 O 0.8571(4) 0.1885(4) 0.0479(2) 0.0251(16) Uani 1 1 d . .
O2 O 0.9420(4) 0.1230(4) -0.0065(2) 0.030(2) Uani 1 1 d . .
O3 O 0.6258(4) 0.3267(4) 0.55464(19) 0.0211(17) Uani 1 1 d D .
O4 O 0.1357(3) 0.1896(4) 0.55020(19) 0.0212(12) Uani 1 1 d D .
O5 O 0.5478(4) 0.6949(4) 0.5493(2) 0.0273(18) Uani 1 1 d . .
O6 O 0.2045(4) 0.2457(4) 0.50195(18) 0.0212(12) Uani 1 1 d D .
O9 O 0.5531(4) 0.3723(3) 0.50717(18) 0.0166(15) Uani 1 1 d . .
O10 O 0.5516(4) 0.1968(3) 0.44766(19) 0.0192(16) Uani 1 1 d . .
O11 O 0.6819(4) 0.1805(4) 0.57635(19) 0.0336(15) Uani 1 1 d . .
O12 O 0.9777(3) 0.2861(4) -0.05517(19) 0.0216(15) Uani 1 1 d . .
O13 O 0.4631(4) 0.2570(4) 0.50574(18) 0.0227(12) Uani 1 1 d . .
O14 O 0.5987(4) 0.6407(3) 0.49905(17) 0.0172(16) Uani 1 1 d . .
O15 O 0.8053(4) 0.2508(4) 0.00361(19) 0.0236(16) Uani 1 1 d . .
O16 O 0.8797(4) 0.1762(4) -0.0531(2) 0.0238(18) Uani 1 1 d . .
O17 O 0.6031(5) 0.1429(4) 0.5009(2) 0.033(2) Uani 1 1 d D .
O18 O 1.0266(4) 0.1626(5) 0.0705(2) 0.044(2) Uani 1 1 d . .
O19 O 0.8225(4) 0.3199(4) -0.0778(2) 0.0300(17) Uani 1 1 d . .
O20 O 0.5245(4) 0.2186(4) 0.55738(18) 0.0227(12) Uani 1 1 d . .
O21 O 1.0397(4) 0.2412(4) -0.00455(19) 0.0240(16) Uani 1 1 d D .
O22 O 0.4889(4) 0.3508(5) 0.43249(19) 0.0336(15) Uani 1 1 d . .
C1 C 0.4677(5) 0.2259(5) 0.5377(3) 0.0200(15) Uani 1 1 d . .
C2 C 0.7130(5) 0.0655(6) 0.1579(3) 0.0219(18) Uani 1 1 d . .
H2 H 0.7409 0.0465 0.1379 0.026 Uiso 1 1 calc R U
C3 C 0.6198(5) 0.1128(6) 0.2154(3) 0.0200(16) Uani 1 1 d . .
C4 C 0.7357(5) 0.2000(6) 0.0542(3) 0.0187(19) Uani 1 1 d . .
C5 C 0.5883(6) 0.5745(6) 0.5557(3) 0.021(3) Uani 1 1 d . .
C6 C 0.4250(5) 0.1310(5) 0.7497(3) 0.016(2) Uani 1 1 d D .
C7 C 0.3955(5) 0.1782(6) 0.5952(3) 0.0209(11) Uani 1 1 d . .
H7 H 0.4387 0.1739 0.6090 0.025 Uiso 1 1 calc R U
C8 C 0.3956(5) 0.2124(6) 0.5559(3) 0.0200(15) Uani 1 1 d . .
C9 C 0.6712(5) 0.2215(5) 0.0376(3) 0.0193(15) Uani 1 1 d . .
H9 H 0.6707 0.2439 0.0136 0.023 Uiso 1 1 calc R U
C10 C 0.6714(6) 0.1593(5) 0.1118(3) 0.024(2) Uani 1 1 d . .
C11 C 0.5894(5) -0.0510(6) 0.4420(3) 0.0198(15) Uani 1 1 d . .
C12 C 0.6690(6) 0.0579(6) 0.2242(3) 0.0222(18) Uani 1 1 d . .
C13 C 0.6069(6) 0.0185(6) 0.3839(3) 0.023(2) Uani 1 1 d . .
C14 C 0.6700(5) 0.1278(5) 0.1500(3) 0.017(2) Uani 1 1 d . .
C15 C 0.5874(6) 0.3749(5) 0.5385(3) 0.0205(17) Uani 1 1 d D .
C16 C 0.5794(5) 0.0695(6) 0.3161(3) 0.021(2) Uani 1 1 d . .
H16 H 0.5414 0.0970 0.3257 0.025 Uiso 1 1 calc R U
C17 C 0.7151(5) 0.0307(7) 0.1954(3) 0.0219(18) Uani 1 1 d . .
H17 H 0.7456 -0.0078 0.2001 0.026 Uiso 1 1 calc R U
C18 C 0.5899(5) 0.5091(5) 0.5369(3) 0.017(2) Uani 1 1 d . .
H18 H 0.5855 0.5075 0.5101 0.020 Uiso 1 1 calc R U
C19 C 0.3972(5) 0.0786(5) 0.7789(3) 0.0179(16) Uani 1 1 d . .
C20 C 0.3389(5) 0.0337(5) 0.7632(3) 0.0144(19) Uani 1 1 d . .
C21 C 0.6134(7) 0.0179(7) 0.3388(3) 0.036(3) Uani 1 1 d . .
C22 C 0.8062(5) 0.2149(5) 0.0351(3) 0.0142(13) Uani 1 1 d . .
C23 C 0.2677(5) 0.2015(6) 0.5556(3) 0.0209(11) Uani 1 1 d . .
C24 C 0.5759(5) 0.0089(5) 0.4624(3) 0.014(2) Uani 1 1 d . .
H24 H 0.5654 0.0060 0.4887 0.017 Uiso 1 1 calc R U
C25 C 0.3364(5) 0.0544(5) 0.7205(3) 0.017(2) Uani 1 1 d . .
C26 C 0.3342(5) 0.1541(6) 0.6103(3) 0.0170(16) Uani 1 1 d . .
C27 C 0.6040(6) 0.0777(6) 0.2798(3) 0.026(2) Uani 1 1 d . .
C28 C 0.6915(6) -0.0176(6) 0.2842(3) 0.030(2) Uani 1 1 d . .
H28 H 0.7265 -0.0468 0.2731 0.036 Uiso 1 1 calc R U
C29 C 0.5980(6) 0.4451(5) 0.5578(3) 0.0205(17) Uani 1 1 d . .
C30 C 0.3790(5) 0.1443(5) 0.6793(3) 0.022(2) Uani 1 1 d . .
H30 H 0.4082 0.1838 0.6744 0.027 Uiso 1 1 calc R U
C31 C 0.6214(5) 0.1480(6) 0.1780(3) 0.0200(16) Uani 1 1 d . .
H31 H 0.5889 0.1848 0.1729 0.024 Uiso 1 1 calc R U
C32 C 0.6028(6) 0.5114(6) 0.6182(3) 0.022(2) Uani 1 1 d . .
C33 C 0.6042(5) -0.0482(6) 0.4015(3) 0.0198(15) Uani 1 1 d . .
H33 H 0.6118 -0.0897 0.3872 0.024 Uiso 1 1 calc R U
C34 C 0.5962(5) 0.0788(6) 0.4038(3) 0.022(2) Uani 1 1 d . .
H34 H 0.6008 0.1226 0.3914 0.026 Uiso 1 1 calc R U
C35 C 0.3336(5) 0.2242(5) 0.5383(3) 0.020(2) Uani 1 1 d . .
H35 H 0.3329 0.2475 0.5145 0.024 Uiso 1 1 calc R U
C36 C 0.2657(5) 0.1692(6) 0.5907(3) 0.0209(11) Uani 1 1 d . .
H36 H 0.2216 0.1570 0.6020 0.025 Uiso 1 1 calc R U
C37 C 0.1956(5) 0.2118(5) 0.5327(3) 0.0209(11) Uani 1 1 d D .
C38 C 0.2872(6) 0.0307(6) 0.6918(3) 0.024(2) Uani 1 1 d . .
H38 H 0.2558 -0.0068 0.6972 0.028 Uiso 1 1 calc R U
C39 C 0.3335(5) 0.1159(6) 0.6493(3) 0.0170(16) Uani 1 1 d . .
C40 C 0.5796(5) 0.2102(6) 0.2633(3) 0.030(3) Uani 1 1 d D .
H40A H 0.5579 0.2409 0.2439 0.037 Uiso 1 1 calc R U
H40B H 0.5513 0.2157 0.2869 0.037 Uiso 1 1 calc R U
C41 C 0.4155(6) 0.2099(5) 0.7615(3) 0.037(3) Uani 1 1 d D .
H41A H 0.4466 0.2182 0.7837 0.045 Uiso 1 1 calc R U
H41B H 0.4346 0.2386 0.7404 0.045 Uiso 1 1 calc R U
C42 C 0.5750(5) 0.6411(5) 0.5335(3) 0.014(2) Uani 1 1 d . .
C43 C 0.6026(5) 0.2081(6) 0.0589(3) 0.0192(14) Uani 1 1 d . .
C44 C 0.6046(5) 0.1787(5) 0.0925(3) 0.0192(14) Uani 1 1 d . .
H44 H 0.5609 0.1694 0.1050 0.023 Uiso 1 1 calc R U
C45 C 0.6737(6) -0.0205(6) 0.3243(3) 0.030(2) Uani 1 1 d . .
H45 H 0.7018 -0.0479 0.3411 0.036 Uiso 1 1 calc R U
C46 C 0.5884(6) 0.5777(6) 0.5957(3) 0.0232(17) Uani 1 1 d . .
H46 H 0.5797 0.6205 0.6084 0.028 Uiso 1 1 calc R U
C47 C 0.6498(5) 0.0356(6) 0.2616(3) 0.0222(18) Uani 1 1 d . .
C48 C 0.2853(6) 0.0618(6) 0.6569(3) 0.028(2) Uani 1 1 d . .
H48 H 0.2521 0.0471 0.6382 0.034 Uiso 1 1 calc R U
C49 C 0.3271(6) -0.0278(6) 0.8226(3) 0.027(2) Uani 1 1 d . .
H49 H 0.3074 -0.0659 0.8363 0.033 Uiso 1 1 calc R U
C50 C 0.6099(5) 0.4492(5) 0.5971(3) 0.0232(17) Uani 1 1 d . .
H50 H 0.6235 0.4079 0.6102 0.028 Uiso 1 1 calc R U
C51 C 0.4103(5) 0.0717(6) 0.8190(3) 0.0191(16) Uani 1 1 d D .
H51 H 0.4429 0.1030 0.8306 0.023 Uiso 1 1 calc R U
C52 C 0.5709(5) 0.1322(6) 0.2494(3) 0.027(3) Uani 1 1 d D .
C53 C 0.3772(5) 0.0211(6) 0.8416(3) 0.0191(16) Uani 1 1 d . .
C54 C 0.5780(6) 0.1437(6) 0.4661(3) 0.023(3) Uani 1 1 d D .
C55 C 0.4901(5) 0.1230(6) 0.2414(3) 0.032(3) Uani 1 1 d D .
H55A H 0.4625 0.1384 0.2638 0.038 Uiso 1 1 calc R U
H55B H 0.4763 0.1528 0.2196 0.038 Uiso 1 1 calc R U
C56 C 0.5058(5) 0.1161(6) 0.7422(3) 0.040(4) Uani 1 1 d D .
H56A H 0.5310 0.1270 0.7662 0.048 Uiso 1 1 calc R U
H56B H 0.5216 0.1512 0.7234 0.048 Uiso 1 1 calc R U
C57 C 0.3796(5) 0.1150(5) 0.7133(3) 0.0179(16) Uani 1 1 d . .
C58 C 1.0356(5) 0.2673(5) -0.0388(2) 0.0142(13) Uani 1 1 d D .
C59 C 0.5775(5) 0.0760(6) 0.4441(3) 0.018(2) Uani 1 1 d . .
C60 C 0.3093(6) -0.0175(7) 0.7848(3) 0.031(3) Uani 1 1 d . .
H60 H 0.2750 -0.0474 0.7736 0.037 Uiso 1 1 calc R U
C61 C 0.4716(7) 0.0459(6) 0.2323(3) 0.055 Uiso 1 1 d D U
H61 H 0.5141 0.0191 0.2414 0.083 Uiso 1 1 calc R U
C62 C 0.5357(5) 0.0442(6) 0.7283(3) 0.037(2) Uiso 1 1 d D .
H62 H 0.5040 0.0030 0.7329 0.056 Uiso 1 1 calc R U
C63 C 0.9072(5) 0.1225(5) -0.0374(3) 0.018(2) Uiso 1 1 d . .
C66 C 0.6134(5) 0.0376(7) 0.7448(3) 0.055 Uiso 1 1 d D U
H66A H 0.6368 0.0839 0.7453 0.066 Uiso 1 1 calc R U
H66B H 0.6423 0.0059 0.7288 0.066 Uiso 1 1 calc R U
C67 C 0.4778(7) 0.3372(7) 0.3987(4) 0.055 Uiso 1 1 d . U
C69 C 0.5624(6) 0.0529(7) 0.6868(3) 0.055 Uiso 1 1 d D U
H69A H 0.5814 0.0083 0.6777 0.066 Uiso 1 1 calc R U
H69B H 0.5228 0.0676 0.6706 0.066 Uiso 1 1 calc R U
H69C H 0.6000 0.0884 0.6861 0.066 Uiso 1 1 calc R U
C72 C 0.4089(6) 0.0127(7) 0.2536(3) 0.055 Uiso 1 1 d D U
H72A H 0.4125 0.0236 0.2807 0.066 Uiso 1 1 calc R U
H72B H 0.3641 0.0314 0.2436 0.066 Uiso 1 1 calc R U
H72C H 0.4099 -0.0380 0.2501 0.066 Uiso 1 1 calc R U
C73 C 0.4690(7) 0.0307(7) 0.1895(3) 0.055 Uiso 1 1 d D U
H73A H 0.5160 0.0090 0.1847 0.066 Uiso 1 1 calc R U
H73B H 0.4345 -0.0083 0.1879 0.066 Uiso 1 1 calc R U
C74 C 0.3016(7) 0.2022(6) 0.8042(3) 0.055 Uiso 1 1 d D U
H74A H 0.2543 0.2250 0.8039 0.066 Uiso 1 1 calc R U
H74B H 0.3256 0.2206 0.8271 0.066 Uiso 1 1 calc R U
C75 C 0.3082(8) 0.2404(8) 0.7310(4) 0.075 Uiso 1 1 d D U
C76 C 0.6561(6) 0.2381(6) 0.2715(3) 0.055 Uiso 1 1 d D U
H76 H 0.6887 0.2177 0.2520 0.083 Uiso 1 1 calc R U
C77 C 0.6885(6) 0.2222(7) 0.3113(3) 0.055 Uiso 1 1 d D U
H77A H 0.6958 0.1713 0.3142 0.066 Uiso 1 1 calc R U
H77B H 0.7353 0.2455 0.3138 0.066 Uiso 1 1 calc R U
C78 C 0.6576(6) 0.3202(5) 0.2668(3) 0.048(3) Uiso 1 1 d D .
H78A H 0.6377 0.3328 0.2420 0.058 Uiso 1 1 calc R U
H78B H 0.6293 0.3418 0.2869 0.058 Uiso 1 1 calc R U
H78C H 0.7069 0.3368 0.2684 0.058 Uiso 1 1 calc R U
C79 C 0.6384(6) 0.2485(7) 0.3419(3) 0.055 Uiso 1 1 d D U
H79A H 0.6587 0.2385 0.3669 0.066 Uiso 1 1 calc R U
H79B H 0.6317 0.2989 0.3391 0.066 Uiso 1 1 calc R U
H79C H 0.5923 0.2249 0.3395 0.066 Uiso 1 1 calc R U
C81 C 0.6067(6) 0.0073(6) 0.7865(3) 0.055 Uiso 1 1 d D U
H81A H 0.6542 0.0025 0.7977 0.066 Uiso 1 1 calc R U
H81B H 0.5781 0.0392 0.8021 0.066 Uiso 1 1 calc R U
H81C H 0.5835 -0.0386 0.7856 0.066 Uiso 1 1 calc R U
C80 C 0.4552(7) 0.0704(6) 0.1528(3) 0.055 Uiso 1 1 d D U
H80A H 0.4592 0.0384 0.1312 0.066 Uiso 1 1 calc R U
H80B H 0.4072 0.0904 0.1535 0.066 Uiso 1 1 calc R U
H80C H 0.4902 0.1080 0.1502 0.066 Uiso 1 1 calc R U
C82 C 0.2834(5) 0.1246(6) 0.8157(4) 0.055 Uiso 1 1 d D U
H82A H 0.2562 0.1245 0.8394 0.066 Uiso 1 1 calc R U
H82B H 0.2552 0.1028 0.7955 0.066 Uiso 1 1 calc R U
H82C H 0.3277 0.0983 0.8192 0.066 Uiso 1 1 calc R U
C90 C 0.3417(6) 0.2392(7) 0.7713(3) 0.055 Uiso 1 1 d D U
H90 H 0.3487 0.2889 0.7792 0.083 Uiso 1 1 calc R U
C91 C 0.7338(5) 0.1654(5) 0.0920(3) 0.0193(15) Uani 1 1 d . .
H91 H 0.7765 0.1474 0.1026 0.023 Uiso 1 1 calc R U
NS1 N 0.4348(5) 0.3531(5) 0.3671(3) 0.055 Uiso 1 1 d D U
CS1 C 0.3538(7) 0.3524(7) 0.3802(4) 0.055 Uiso 1 1 d . U
CS2 C 0.4223(7) 0.3001(6) 0.3322(3) 0.055 Uiso 1 1 d D U

loop_
_atom_site_aniso_label
_atom_site_aniso_U_11
_atom_site_aniso_U_22
_atom_site_aniso_U_33
_atom_site_aniso_U_23
_atom_site_aniso_U_13
_atom_site_aniso_U_12
Cu1 0.0183(7) 0.0131(7) 0.0090(7) 0.0028(5) 0.0009(5) 0.0025(5)
Cu2 0.0225(7) 0.0126(7) 0.0075(7) 0.0010(5) 0.0002(5) -0.0009(5)
Cu3 0.0211(7) 0.0127(7) 0.0079(6) 0.0002(6) 0.0025(5) 0.0019(5)
Cu4 0.0224(7) 0.0136(7) 0.0076(6) 0.0033(6) -0.0011(5) 0.0003(5)
O1 0.021(4) 0.029(4) 0.026(4) 0.005(3) 0.002(3) 0.004(3)
O2 0.051(6) 0.015(4) 0.024(4) -0.004(3) -0.003(4) -0.005(3)
O3 0.035(4) 0.016(4) 0.012(4) 0.003(3) 0.005(3) 0.006(3)
O4 0.015(3) 0.033(3) 0.016(3) 0.006(2) -0.0036(18) 0.002(2)
O5 0.037(5) 0.030(5) 0.014(4) 0.003(3) 0.002(3) 0.001(4)
O6 0.015(3) 0.033(3) 0.016(3) 0.006(2) -0.0036(18) 0.002(2)
O9 0.016(4) 0.018(4) 0.016(4) 0.001(3) 0.001(3) 0.001(3)
O10 0.031(4) 0.008(3) 0.019(4) 0.002(3) -0.004(3) 0.005(3)
O11 0.041(3) 0.048(4) 0.011(3) 0.004(2) -0.008(2) 0.021(3)
O12 0.016(4) 0.026(4) 0.023(4) 0.001(3) 0.008(3) -0.003(3)
O13 0.026(3) 0.033(3) 0.009(3) 0.000(2) -0.006(2) 0.004(2)
O14 0.030(4) 0.013(4) 0.009(4) 0.003(3) -0.008(3) 0.003(3)
O15 0.030(4) 0.019(3) 0.022(4) 0.006(3) 0.004(3) -0.004(3)
O16 0.031(4) 0.018(4) 0.023(4) -0.009(3) -0.013(3) 0.000(3)
O17 0.052(6) 0.028(5) 0.019(5) 0.000(4) -0.014(4) -0.003(4)
O18 0.057(5) 0.053(5) 0.021(4) 0.000(3) -0.005(3) 0.029(4)
O19 0.031(4) 0.027(4) 0.032(4) 0.003(3) -0.004(3) -0.007(3)
O20 0.026(3) 0.033(3) 0.009(3) 0.000(2) -0.006(2) 0.004(2)
O21 0.018(4) 0.027(4) 0.027(4) 0.015(3) 0.000(3) -0.006(3)
O22 0.041(3) 0.048(4) 0.011(3) 0.004(2) -0.008(2) 0.021(3)
C1 0.023(4) 0.020(3) 0.017(3) -0.005(3) 0.006(3) 0.004(3)
C2 0.015(4) 0.038(5) 0.013(4) 0.001(4) 0.003(3) 0.003(3)
C3 0.021(4) 0.031(4) 0.008(3) 0.005(3) -0.003(3) -0.003(3)
C4 0.022(5) 0.016(4) 0.018(4) 0.001(3) -0.001(3) -0.007(3)
C5 0.035(6) 0.012(5) 0.017(6) 0.006(4) -0.003(4) 0.003(4)
C6 0.019(6) 0.012(5) 0.016(6) 0.007(4) 0.005(4) -0.003(4)
C7 0.022(3) 0.026(3) 0.015(2) -0.004(2) -0.003(2) -0.001(2)
C8 0.023(4) 0.020(3) 0.017(3) -0.005(3) 0.006(3) 0.004(3)
C9 0.015(4) 0.022(4) 0.021(4) 0.002(3) 0.002(3) 0.006(3)
C10 0.033(6) 0.015(5) 0.024(5) 0.000(4) -0.004(4) 0.002(4)
C11 0.025(4) 0.020(3) 0.015(3) 0.002(3) 0.001(3) 0.004(3)
C12 0.021(4) 0.023(4) 0.023(4) -0.001(3) -0.007(3) 0.003(3)
C13 0.033(6) 0.017(5) 0.018(6) 0.002(4) 0.006(5) -0.002(4)
C14 0.019(5) 0.018(5) 0.012(4) 0.001(3) -0.003(3) -0.002(3)
C15 0.037(4) 0.013(3) 0.010(3) -0.001(2) 0.009(3) -0.004(3)
C16 0.024(5) 0.024(5) 0.014(5) 0.002(4) -0.006(4) 0.002(4)
C17 0.015(4) 0.038(5) 0.013(4) 0.001(4) 0.003(3) 0.003(3)
C18 0.010(5) 0.021(5) 0.018(5) -0.003(4) 0.006(4) 0.000(3)
C19 0.023(4) 0.009(3) 0.021(4) 0.000(3) 0.001(3) -0.005(3)
C20 0.016(5) 0.022(5) 0.005(4) 0.002(3) -0.004(3) -0.009(4)
C21 0.066(8) 0.028(6) 0.013(5) 0.001(4) 0.004(5) 0.008(6)
C22 0.021(3) 0.007(3) 0.014(3) 0.002(2) 0.001(2) -0.002(2)
C23 0.022(3) 0.026(3) 0.015(2) -0.004(2) -0.003(2) -0.001(2)
C24 0.023(5) 0.015(5) 0.005(4) 0.000(3) 0.001(3) -0.002(4)
C25 0.029(5) 0.016(5) 0.006(4) 0.000(3) 0.002(4) -0.004(4)
C26 0.013(4) 0.028(4) 0.010(3) 0.003(3) -0.002(3) 0.005(3)
C27 0.037(6) 0.034(6) 0.007(5) 0.004(4) 0.003(4) 0.000(5)
C28 0.050(5) 0.030(4) 0.011(4) 0.005(4) 0.010(4) 0.013(4)
C29 0.037(4) 0.013(3) 0.010(3) -0.001(2) 0.009(3) -0.004(3)
C30 0.023(5) 0.022(5) 0.022(5) 0.004(4) -0.002(4) -0.018(4)
C31 0.021(4) 0.031(4) 0.008(3) 0.005(3) -0.003(3) -0.003(3)
C32 0.031(6) 0.023(6) 0.013(5) 0.005(4) 0.004(4) 0.006(4)
C33 0.025(4) 0.020(3) 0.015(3) 0.002(3) 0.001(3) 0.004(3)
C34 0.029(6) 0.022(5) 0.014(5) 0.009(4) -0.001(4) -0.002(4)
C35 0.028(5) 0.022(5) 0.009(4) 0.005(4) -0.006(4) 0.007(4)
C36 0.022(3) 0.026(3) 0.015(2) -0.004(2) -0.003(2) -0.001(2)
C37 0.022(3) 0.026(3) 0.015(2) -0.004(2) -0.003(2) -0.001(2)
C38 0.032(6) 0.024(5) 0.015(5) 0.006(4) 0.005(4) -0.007(4)
C39 0.013(4) 0.028(4) 0.010(3) 0.003(3) -0.002(3) 0.005(3)
C40 0.039(7) 0.034(7) 0.019(6) 0.006(6) 0.006(5) 0.000(5)
C41 0.061(8) 0.018(6) 0.032(7) -0.004(6) 0.005(6) -0.019(6)
C42 0.020(6) 0.007(5) 0.014(6) 0.002(5) -0.003(4) 0.001(4)
C43 0.019(3) 0.026(3) 0.012(3) 0.003(3) 0.003(2) -0.002(3)
C44 0.019(3) 0.026(3) 0.012(3) 0.003(3) 0.003(2) -0.002(3)
C45 0.050(5) 0.030(4) 0.011(4) 0.005(4) 0.010(4) 0.013(4)
C46 0.038(4) 0.015(4) 0.016(4) 0.003(3) 0.000(3) 0.006(3)
C47 0.021(4) 0.023(4) 0.023(4) -0.001(3) -0.007(3) 0.003(3)
C48 0.028(6) 0.030(6) 0.027(6) 0.007(5) -0.002(5) -0.003(4)
C49 0.044(6) 0.015(5) 0.023(6) 0.001(4) 0.012(5) -0.011(4)
C50 0.038(4) 0.015(4) 0.016(4) 0.003(3) 0.000(3) 0.006(3)
C51 0.023(4) 0.023(4) 0.011(4) -0.001(3) 0.001(3) -0.004(3)
C52 0.028(7) 0.039(8) 0.013(6) -0.004(6) 0.009(5) 0.005(5)
C53 0.023(4) 0.023(4) 0.011(4) -0.001(3) 0.001(3) -0.004(3)
C54 0.024(6) 0.029(7) 0.015(6) 0.003(6) -0.001(5) -0.005(5)
C55 0.044(7) 0.033(7) 0.018(6) -0.004(5) -0.017(5) 0.008(5)
C56 0.035(7) 0.040(7) 0.046(8) 0.018(6) -0.028(6) -0.014(5)
C57 0.023(4) 0.009(3) 0.021(4) 0.000(3) 0.001(3) -0.005(3)
C58 0.021(3) 0.007(3) 0.014(3) 0.002(2) 0.001(2) -0.002(2)
C59 0.017(5) 0.023(6) 0.013(5) 0.009(4) -0.002(4) 0.001(4)
C60 0.030(6) 0.039(6) 0.023(6) -0.003(5) 0.001(5) -0.016(5)
C91 0.015(4) 0.022(4) 0.021(4) 0.002(3) 0.002(3) 0.006(3)

loop_
_atom_type_symbol
_atom_type_description
_atom_type_scat_dispersion_real
_atom_type_scat_dispersion_imag
_atom_type_scat_source
C C 0.0033 0.0016 'International Tables Vol C Tables 4.2.6.8 and 6.1.1.4'
H H 0.0000 0.0000 'International Tables Vol C Tables 4.2.6.8 and 6.1.1.4'
N N 0.0061 0.0033 'International Tables Vol C Tables 4.2.6.8 and 6.1.1.4'
O O 0.0106 0.0060 'International Tables Vol C Tables 4.2.6.8 and 6.1.1.4'
Cu Cu 0.3201 1.2651 'International Tables Vol C Tables 4.2.6.8 and 6.1.1.4'

loop_
_geom_angle_atom_site_label_1
_geom_angle_atom_site_label_2
_geom_angle_atom_site_label_3
_geom_angle
_geom_angle_site_symmetry_1
_geom_angle_site_symmetry_3
O15 Cu1 O16 92.6(3) . .
O15 Cu1 O12 164.5(3) . .
O16 Cu1 O12 89.5(3) . .
O15 Cu1 O14 87.9(3) . 2_664
O16 Cu1 O14 167.1(3) . 2_664
O12 Cu1 O14 86.7(3) . 2_664
O15 Cu1 O19 100.3(3) . .
O16 Cu1 O19 95.2(3) . .
O12 Cu1 O19 94.8(3) . .
O14 Cu1 O19 97.4(3) 2_664 .
O15 Cu1 Cu4 79.7(2) . .
O16 Cu1 Cu4 84.7(2) . .
O12 Cu1 Cu4 85.2(2) . .
O14 Cu1 Cu4 82.72(19) 2_664 .
O19 Cu1 Cu4 179.9(2) . .
O17 Cu2 O20 92.3(3) . .
O17 Cu2 O3 168.9(3) . .
O20 Cu2 O3 88.2(3) . .
O17 Cu2 O6 89.9(3) . 3_556
O20 Cu2 O6 167.8(3) . 3_556
O3 Cu2 O6 87.4(3) . 3_556
O17 Cu2 O11 97.2(3) . .
O20 Cu2 O11 96.7(3) . .
O3 Cu2 O11 93.7(3) . .
O6 Cu2 O11 95.0(3) 3_556 .
O17 Cu2 Cu3 82.9(2) . .
O20 Cu2 Cu3 85.9(2) . .
O3 Cu2 Cu3 86.08(19) . .
O6 Cu2 Cu3 82.4(2) 3_556 .
O11 Cu2 Cu3 177.4(2) . .
O4 Cu3 O9 91.7(3) 3_556 .
O4 Cu3 O13 169.7(3) 3_556 .
O9 Cu3 O13 89.4(3) . .
O4 Cu3 O10 85.3(3) 3_556 .
O9 Cu3 O10 168.9(3) . .
O13 Cu3 O10 91.7(3) . .
O4 Cu3 O22 90.5(3) 3_556 .
O9 Cu3 O22 90.0(3) . .
O13 Cu3 O22 99.7(3) . .
O10 Cu3 O22 100.7(3) . .
O4 Cu3 Cu2 88.7(2) 3_556 .
O9 Cu3 Cu2 82.80(19) . .
O13 Cu3 Cu2 81.3(2) . .
O10 Cu3 Cu2 86.46(19) . .
O22 Cu3 Cu2 172.8(2) . .
O5 Cu4 O21 88.9(3) 2_664 .
O5 Cu4 O2 167.0(3) 2_664 .
O21 Cu4 O2 92.4(3) . .
O5 Cu4 O1 90.0(3) 2_664 .
O21 Cu4 O1 168.0(3) . .
O2 Cu4 O1 85.9(3) . .
O5 Cu4 O18 95.6(3) 2_664 .
O21 Cu4 O18 91.4(3) . .
O2 Cu4 O18 97.3(3) . .
O1 Cu4 O18 100.6(3) . .
O5 Cu4 Cu1 84.6(2) 2_664 .
O21 Cu4 Cu1 83.1(2) . .
O2 Cu4 Cu1 82.7(2) . .
O1 Cu4 Cu1 84.9(2) . .
O18 Cu4 Cu1 174.5(2) . .
C22 O1 Cu4 120.1(7) . .
C63 O2 Cu4 123.2(7) . .
C15 O3 Cu2 116.1(6) . .
C37 O4 Cu3 117.2(6) . 3_456
C42 O5 Cu4 124.3(6) . 2_665
C37 O6 Cu2 120.5(6) . 3_456
C15 O9 Cu3 125.1(6) . .
C54 O10 Cu3 118.4(6) . .
C58 O12 Cu1 122.0(6) . .
C1 O13 Cu3 125.4(7) . .
C42 O14 Cu1 123.5(6) . 2_665
C22 O15 Cu1 129.5(6) . .
C63 O16 Cu1 124.3(7) . .
C54 O17 Cu2 123.5(8) . .
C1 O20 Cu2 118.8(6) . .
C58 O21 Cu4 123.9(6) . .
C67 O22 Cu3 128.8(8) . .
O13 C1 O20 125.8(10) . .
O13 C1 C8 113.1(9) . .
O20 C1 C8 119.7(9) . .
C14 C2 C17 123.3(9) . .
C12 C3 C31 120.8(10) . .
C12 C3 C52 113.0(9) . .
C31 C3 C52 126.0(10) . .
C9 C4 C91 118.8(9) . .
C9 C4 C22 120.8(9) . .
C91 C4 C22 120.3(8) . .
C46 C5 C18 120.3(10) . .
C46 C5 C42 118.7(10) . .
C18 C5 C42 120.3(9) . .
C19 C6 C57 103.6(8) . .
C19 C6 C56 109.0(8) . .
C57 C6 C56 110.6(8) . .
C19 C6 C41 114.5(8) . .
C57 C6 C41 109.8(8) . .
C56 C6 C41 109.2(8) . .
C26 C7 C8 120.2(9) . .
C35 C8 C1 123.3(9) . .
C35 C8 C7 119.4(9) . .
C1 C8 C7 117.1(9) . .
C4 C9 C43 118.5(9) . .
C91 C10 C44 118.2(9) . .
C91 C10 C14 121.0(9) . .
C44 C10 C14 120.5(9) . .
C24 C11 C33 121.1(10) . .
C24 C11 C63 119.9(9) . 2_655
C33 C11 C63 118.9(9) . 2_655
C17 C12 C3 120.3(10) . .
C17 C12 C47 134.1(11) . .
C3 C12 C47 104.8(9) . .
C34 C13 C33 122.2(10) . .
C34 C13 C21 121.9(10) . .
C33 C13 C21 115.4(10) . .
C31 C14 C10 122.8(9) . .
C31 C14 C2 116.9(9) . .
C10 C14 C2 119.6(9) . .
O9 C15 O3 128.9(9) . .
O9 C15 C29 119.1(8) . .
O3 C15 C29 111.0(9) . .
C27 C16 C21 117.0(11) . .
C12 C17 C2 116.9(10) . .
C5 C18 C29 121.1(10) . .
C51 C19 C20 115.9(9) . .
C51 C19 C6 131.4(9) . .
C20 C19 C6 112.2(8) . .
C60 C20 C19 120.3(9) . .
C60 C20 C25 135.4(9) . .
C19 C20 C25 103.5(8) . .
C16 C21 C45 120.5(10) . .
C16 C21 C13 121.4(10) . .
C45 C21 C13 114.6(10) . .
O1 C22 O15 124.4(9) . .
O1 C22 C4 117.4(9) . .
O15 C22 C4 117.9(8) . .
C36 C23 C35 122.2(9) . .
C36 C23 C37 119.1(9) . .
C35 C23 C37 118.6(8) . .
C11 C24 C59 120.4(9) . .
C57 C25 C38 119.4(9) . .
C57 C25 C20 111.0(8) . .
C38 C25 C20 128.1(9) . .
C7 C26 C36 119.1(9) . .
C7 C26 C39 121.1(9) . .
C36 C26 C39 119.6(9) . .
C47 C27 C16 126.4(11) . .
C47 C27 C52 108.5(9) . .
C16 C27 C52 124.3(10) . .
C45 C28 C47 114.9(10) . .
C50 C29 C18 118.3(9) . .
C50 C29 C15 120.8(9) . .
C18 C29 C15 120.7(9) . .
C57 C30 C39 120.0(9) . .
C14 C31 C3 120.9(10) . .
C50 C32 C53 126.0(10) . 4_656
C50 C32 C46 116.6(9) . .
C53 C32 C46 116.1(10) 4_656 .
C13 C33 C11 117.8(10) . .
C13 C34 C59 120.1(10) . .
C8 C35 C23 119.9(9) . .
C23 C36 C26 118.7(9) . .
O6 C37 O4 131.1(9) . .
O6 C37 C23 112.6(8) . .
O4 C37 C23 116.0(8) . .
C48 C38 C25 120.7(10) . .
C48 C39 C30 121.0(10) . .
C48 C39 C26 121.5(9) . .
C30 C39 C26 117.1(9) . .
C76 C40 C52 118.4(9) . .
C90 C41 C6 120.7(9) . .
O5 C42 O14 123.4(9) . .
O5 C42 C5 121.2(9) . .
O14 C42 C5 115.1(8) . .
C44 C43 C9 119.8(9) . .
C44 C43 C58 125.3(9) . 3_455
C9 C43 C58 114.9(8) . 3_455
C43 C44 C10 123.3(10) . .
C21 C45 C28 120.3(11) . .
C5 C46 C32 119.0(10) . .
C27 C47 C12 115.0(10) . .
C27 C47 C28 118.9(11) . .
C12 C47 C28 123.8(10) . .
C38 C48 C39 118.5(11) . .
C60 C49 C53 119.6(10) . .
C29 C50 C32 123.4(10) . .
C53 C51 C19 123.1(10) . .
C55 C52 C3 114.2(9) . .
C55 C52 C40 105.3(8) . .
C3 C52 C40 113.8(9) . .
C55 C52 C27 115.0(9) . .
C3 C52 C27 97.4(8) . .
C40 C52 C27 111.3(9) . .
C51 C53 C32 121.4(10) . 4_646
C51 C53 C49 117.4(9) . .
C32 C53 C49 120.8(10) 4_646 .
O10 C54 O17 127.6(11) . .
O10 C54 C59 114.3(8) . .
O17 C54 C59 118.1(10) . .
C61 C55 C52 111.3(9) . .
C6 C56 C62 124.1(9) . .
C30 C57 C25 119.9(9) . .
C30 C57 C6 131.4(9) . .
C25 C57 C6 108.6(8) . .
O12 C58 O21 124.9(9) . .
O12 C58 C43 113.9(8) . 3
O21 C58 C43 120.0(8) . 3
C24 C59 C34 118.3(10) . .
C24 C59 C54 122.4(8) . .
C34 C59 C54 117.7(9) . .
C20 C60 C49 122.8(11) . .
C73 C61 C72 112.1(8) . .
C73 C61 C55 112.9(10) . .
C72 C61 C55 117.8(10) . .
C69 C62 C56 108.4(9) . .
C69 C62 C66 93.2(8) . .
C56 C62 C66 106.7(9) . .
O2 C63 O16 125.0(10) . .
O2 C63 C11 112.7(9) . 2_654
O16 C63 C11 121.6(9) . 2_654
C62 C66 C81 107.2(8) . .
O22 C67 NS1 144.3(12) . .
C80 C73 C61 138.1(11) . .
C90 C74 C82 136.6(11) . .
C77 C76 C40 117.3(10) . .
C77 C76 C78 106.4(10) . .
C40 C76 C78 109.7(9) . .
C79 C77 C76 109.4(10) . .
C41 C90 C75 99.5(10) . .
C41 C90 C74 116.1(10) . .
C75 C90 C74 119.5(11) . .
C10 C91 C4 121.0(9) . .
C67 NS1 CS1 108.5(10) . .
C67 NS1 CS2 123.4(10) . .
CS1 NS1 CS2 94.4(8) . .

loop_
_geom_bond_atom_site_label_1
_geom_bond_atom_site_label_2
_geom_bond_distance
_geom_bond_site_symmetry_2
Cu1 O15 1.899(7) .
Cu1 O16 1.932(7) .
Cu1 O12 1.961(6) .
Cu1 O14 1.992(6) 2_664
Cu1 O19 2.149(7) .
Cu1 Cu4 2.6451(16) .
Cu2 O17 1.947(7) .
Cu2 O20 1.952(7) .
Cu2 O3 2.009(7) .
Cu2 O6 2.022(7) 3_556
Cu2 O11 2.135(7) .
Cu2 Cu3 2.6493(16) .
Cu3 O4 1.913(6) 3_556
Cu3 O9 1.924(6) .
Cu3 O13 1.954(7) .
Cu3 O10 1.976(6) .
Cu3 O22 2.122(7) .
Cu4 O5 1.952(7) 2_664
Cu4 O21 1.955(7) .
Cu4 O2 2.002(7) .
Cu4 O1 2.009(7) .
Cu4 O18 2.214(7) .
O1 C22 1.148(10) .
O2 C63 1.243(12) .
O3 C15 1.276(9) .
O4 C37 1.324(8) .
O4 Cu3 1.913(6) 3_456
O5 C42 1.252(11) .
O5 Cu4 1.952(7) 2_665
O6 C37 1.248(9) .
O6 Cu2 2.022(7) 3_456
O9 C15 1.253(11) .
O10 C54 1.279(11) .
O12 C58 1.257(11) .
O13 C1 1.251(11) .
O14 C42 1.267(10) .
O14 Cu1 1.992(6) 2_665
O15 C22 1.277(10) .
O16 C63 1.253(11) .
O17 C54 1.287(9) .
O20 C1 1.255(11) .
O21 C58 1.282(8) .
O22 C67 1.211(13) .
C1 C8 1.490(13) .
C2 C14 1.438(14) .
C2 C17 1.449(13) .
C3 C12 1.403(14) .
C3 C31 1.452(12) .
C3 C52 1.523(13) .
C4 C9 1.380(13) .
C4 C91 1.457(13) .
C4 C22 1.483(13) .
C5 C46 1.381(13) .
C5 C18 1.390(13) .
C5 C42 1.486(12) .
C6 C19 1.497(12) .
C6 C57 1.539(13) .
C6 C56 1.535(10) .
C6 C41 1.545(9) .
C7 C26 1.323(13) .
C7 C8 1.500(13) .
C8 C35 1.312(13) .
C9 C43 1.482(13) .
C10 C91 1.340(13) .
C10 C44 1.445(13) .
C10 C14 1.448(13) .
C11 C24 1.350(13) .
C11 C33 1.427(13) .
C11 C63 1.519(14) 2_655
C12 C17 1.404(14) .
C12 C47 1.403(14) .
C13 C34 1.336(14) .
C13 C33 1.393(14) .
C13 C21 1.562(14) .
C14 C31 1.370(13) .
C15 C29 1.489(13) .
C16 C27 1.343(13) .
C16 C21 1.393(14) .
C18 C29 1.409(13) .
C19 C51 1.411(13) .
C19 C20 1.467(12) .
C20 C60 1.334(14) .
C20 C25 1.523(12) .
C21 C45 1.416(15) .
C23 C36 1.355(13) .
C23 C35 1.418(13) .
C23 C37 1.556(13) .
C24 C59 1.409(12) .
C25 C57 1.409(13) .
C25 C38 1.416(13) .
C26 C36 1.459(13) .
C26 C39 1.524(13) .
C27 C47 1.316(14) .
C27 C52 1.586(15) .
C28 C45 1.424(13) .
C28 C47 1.482(14) .
C29 C50 1.377(13) .
C30 C57 1.297(13) .
C30 C39 1.436(13) .
C32 C50 1.381(14) .
C32 C53 1.446(13) 4_656
C32 C46 1.490(14) .
C34 C59 1.434(13) .
C38 C48 1.338(13) .
C39 C48 1.372(15) .
C40 C76 1.529(10) .
C40 C52 1.549(10) .
C41 C90 1.504(10) .
C43 C44 1.285(12) .
C43 C58 1.489(13) 3_455
C49 C60 1.361(15) .
C49 C53 1.457(14) .
C51 C53 1.373(14) .
C52 C55 1.524(10) .
C53 C32 1.447(13) 4_646
C54 C59 1.481(14) .
C55 C61 1.519(10) .
C56 C62 1.535(10) .
C58 C43 1.489(13) 3
C61 C73 1.507(10) .
C61 C72 1.504(10) .
C62 C69 1.522(10) .
C62 C66 1.544(10) .
C63 C11 1.519(14) 2_654
C66 C81 1.556(10) .
C67 NS1 1.380(15) .
C73 C80 1.491(10) .
C74 C90 1.521(10) .
C74 C82 1.545(10) .
C75 C90 1.522(11) .
C76 C77 1.527(10) .
C76 C78 1.550(11) .
C77 C79 1.487(10) .
NS1 CS1 1.557(15) .
NS1 CS2 1.577(10) .
